data_4321860
loop_
_publ_author_name
'Kirsty A. Fleeting'
'Paul O'Brien'
'David J. Otway'
'Andrew J. P. White'
'David J. Williams'
'Anthony C. Jones'

_publ_section_title
;
 Studies on Mixed \b-Diketonate/Isopropoxide Compounds of Zirconium and
 Hafnium, the X-ray Single-Crystal Structures of [M2(OPri)6(tmhd)2] (M =
 Zr, Hf): Some Chemistry Important in the MOCVD of Oxides
;
_journal_name_full 'Inorganic Chemistry'
_journal_page_first 1432
_journal_page_last 1437
_journal_paper_doi 10.1021/ic980690w
_journal_volume 38
_journal_year 1999
_chemical_formula_sum 'C40 H80 Hf2 O10'
_chemical_formula_weight 1078.02
_chemical_name_systematic
; 
 ? 
;
_space_group_IT_number 2
_symmetry_cell_setting triclinic
_symmetry_space_group_name_Hall '-P 1'
_symmetry_space_group_name_H-M 'P -1'
_atom_sites_solution_hydrogens geom
_atom_sites_solution_primary direct
_atom_sites_solution_secondary difmap
_audit_creation_method SHELXL
_cell_angle_alpha 69.369(9)
_cell_angle_beta 74.170(9)
_cell_angle_gamma 71.405(10)
_cell_formula_units_Z 1
_cell_length_a 10.5798(11)
_cell_length_b 11.1755(14)
_cell_length_c 11.8443(13)
_cell_measurement_reflns_used 27
_cell_measurement_temperature 203(2)
_cell_measurement_theta_max 12.49
_cell_measurement_theta_min 5.30
_cell_volume 1221.7(3)
_computing_cell_refinement 'Siemens XSCANS'
_computing_data_collection 'Siemens XSCANS'
_computing_data_reduction 'Siemens SHELXTL'
_computing_molecular_graphics 'Siemens SHELXTL'
_computing_publication_material 'Siemens SHELXTL'
_computing_structure_refinement 'SHELXL-93 (Sheldrick, 1993)'
_computing_structure_solution 'SHELXS-86 (Sheldrick, 1990)'
_diffrn_ambient_temperature 203(2)
_diffrn_measurement_device 'Siemens P4'
_diffrn_measurement_method '\w scans'
_diffrn_radiation_monochromator graphite
_diffrn_radiation_source 'fine-focus sealed tube'
_diffrn_radiation_type MoK\a
_diffrn_radiation_wavelength 0.71073
_diffrn_reflns_av_R_equivalents 0.0365
_diffrn_reflns_av_sigmaI/netI 0.0674
_diffrn_reflns_limit_h_max 12
_diffrn_reflns_limit_h_min 0
_diffrn_reflns_limit_k_max 12
_diffrn_reflns_limit_k_min -12
_diffrn_reflns_limit_l_max 14
_diffrn_reflns_limit_l_min -13
_diffrn_reflns_number 4196
_diffrn_reflns_theta_max 25.00
_diffrn_reflns_theta_min 2.01
_diffrn_standards_decay_% 13.12
_diffrn_standards_interval_count 97
_diffrn_standards_number 3
_exptl_absorpt_coefficient_mu 4.292
_exptl_absorpt_correction_T_max 0.7279
_exptl_absorpt_correction_T_min 0.4721
_exptl_absorpt_correction_type Ellipsoidal
_exptl_crystal_colour Clear
_exptl_crystal_density_diffrn 1.465
_exptl_crystal_description 'platy rhombs'
_exptl_crystal_F_000 544
_exptl_crystal_size_max 0.43
_exptl_crystal_size_mid 0.22
_exptl_crystal_size_min 0.10
_refine_diff_density_max 2.157
_refine_diff_density_min -0.773
_refine_diff_density_rms 0.138
_refine_ls_extinction_method none
_refine_ls_goodness_of_fit_all 1.030
_refine_ls_goodness_of_fit_obs 1.050
_refine_ls_matrix_type full
_refine_ls_number_parameters 247
_refine_ls_number_reflns 3968
_refine_ls_number_restraints 14
_refine_ls_restrained_S_all 1.029
_refine_ls_restrained_S_obs 1.048
_refine_ls_R_factor_all 0.0527
_refine_ls_R_factor_obs 0.0402
_refine_ls_shift/esd_max -0.001
_refine_ls_shift/esd_mean 0.000
_refine_ls_structure_factor_coef Fsqd
_refine_ls_weighting_details 'w=1/[\s^2^(Fo^2^)+(0.0445P)^2^+0.6352P] where P=(Fo^2^+2Fc^2^)/3'
_refine_ls_weighting_scheme calc
_refine_ls_wR_factor_all 0.0984
_refine_ls_wR_factor_obs 0.0922
_reflns_number_observed 3387
_reflns_number_total 3968
_reflns_observed_criterion >2sigma(I)
_cod_data_source_file ic980690w_2.cif
_cod_data_source_block POB9711
_cod_depositor_comments
;
The following automatic conversions were performed:

'_refine_ls_weighting_scheme' value 'calc
w=1/[\s^2^(Fo^2^)+(0.0445P)^2^+0.6352P] where P=(Fo^2^+2Fc^2^)/3' was
changed to 'calc'. New tag '_refine_ls_weighting_details' was
created. The value of the new tag was set to
'w=1/[\s^2^(Fo^2^)+(0.0445P)^2^+0.6352P] where P=(Fo^2^+2Fc^2^)/3'.

Automatic conversion script
Id: cif_fix_values 3143 2015-03-26 13:38:13Z robertas 
;
_cod_original_cell_volume 1221.7(2)
_cod_original_formula_sum 'C40 H80 O10 Hf2'
_cod_database_code 4321860

loop_
_symmetry_equiv_pos_as_xyz
'x, y, z'
'-x, -y, -z'

loop_
_atom_site_aniso_label
_atom_site_aniso_U_11
_atom_site_aniso_U_22
_atom_site_aniso_U_33
_atom_site_aniso_U_23
_atom_site_aniso_U_13
_atom_site_aniso_U_12
Hf 0.0338(2) 0.0272(2) 0.0278(2) -0.00515(11) -0.00820(10) -0.00734(10)
O1 0.037(3) 0.035(3) 0.038(3) -0.008(2) -0.004(2) -0.012(2)
C1 0.045(4) 0.032(4) 0.030(4) -0.001(3) -0.012(3) -0.011(3)
C2 0.032(4) 0.054(5) 0.043(5) -0.016(4) -0.005(3) -0.008(3)
C3 0.046(4) 0.036(4) 0.032(4) -0.007(3) -0.016(3) -0.005(3)
O3 0.036(3) 0.039(3) 0.041(3) -0.012(3) 0.000(2) -0.009(2)
O4 0.038(3) 0.031(3) 0.032(3) -0.005(2) -0.009(2) -0.016(2)
O5 0.059(4) 0.042(3) 0.026(3) -0.004(2) -0.013(3) -0.012(3)
O6 0.049(3) 0.026(3) 0.055(4) -0.010(3) -0.013(3) -0.002(2)
C7 0.051(5) 0.039(4) 0.053(6) -0.007(4) -0.014(4) -0.017(4)
C8 0.179(17) 0.126(13) 0.071(9) -0.054(9) 0.031(10) -0.114(13)
C9 0.071(7) 0.070(7) 0.110(12) -0.021(7) -0.001(7) -0.045(6)
C10 0.076(8) 0.042(6) 0.145(14) 0.028(7) -0.045(9) -0.028(5)
C11 0.047(5) 0.041(5) 0.053(6) -0.020(4) -0.007(4) -0.002(4)
C12 0.059(6) 0.050(5) 0.070(7) -0.024(5) 0.004(5) 0.004(5)
C13 0.097(10) 0.060(7) 0.073(9) 0.005(6) -0.004(7) 0.036(7)
C14 0.063(7) 0.098(10) 0.218(21) -0.120(13) -0.024(10) 0.001(7)
C15 0.075(6) 0.070(6) 0.046(5) -0.011(5) -0.018(5) -0.046(5)
C16 0.136(12) 0.056(6) 0.056(7) -0.012(5) -0.034(7) -0.035(7)
C17 0.057(6) 0.123(11) 0.080(9) -0.033(8) -0.030(6) -0.032(7)
C18 0.070(6) 0.067(6) 0.024(4) -0.010(4) -0.009(4) -0.013(5)
C19 0.103(10) 0.144(14) 0.041(6) 0.006(8) -0.023(7) -0.060(10)
C20 0.076(7) 0.094(9) 0.045(6) -0.019(6) -0.026(5) -0.016(6)
C21 0.040(7) 0.031(7) 0.042(8) -0.014(6) 0.001(7) 0.000(5)
C22 0.114(20) 0.029(8) 0.101(17) -0.041(10) -0.021(16) -0.022(9)
C23 0.057(10) 0.037(8) 0.062(11) 0.001(7) -0.035(9) 0.001(7)

loop_
_atom_site_label
_atom_site_type_symbol
_atom_site_fract_x
_atom_site_fract_y
_atom_site_fract_z
_atom_site_U_iso_or_equiv
_atom_site_thermal_displace_type
_atom_site_occupancy
_atom_site_calc_flag
_atom_site_refinement_flags
_atom_site_disorder_group
Hf Hf 0.97861(3) 0.38321(3) 0.14203(3) 0.02988(11) Uani 1 d . .
O1 O 0.8308(5) 0.2718(5) 0.2054(5) 0.0375(12) Uani 1 d . .
C1 C 0.7058(8) 0.2876(8) 0.2568(7) 0.036(2) Uani 1 d . .
C2 C 0.6258(8) 0.4061(9) 0.2762(8) 0.043(2) Uani 1 d . .
H2A H 0.5360(8) 0.4094(9) 0.3180(8) 0.052 Uiso 1 calc R .
C3 C 0.6717(8) 0.5209(8) 0.2369(8) 0.038(2) Uani 1 d . .
O3 O 0.7931(5) 0.5259(6) 0.1867(6) 0.0402(13) Uani 1 d . .
O4 O 1.0730(5) 0.5383(5) 0.0417(5) 0.0322(11) Uani 1 d . .
O5 O 1.0158(6) 0.3529(6) 0.3017(5) 0.0433(13) Uani 1 d . .
O6 O 1.1122(6) 0.2292(5) 0.1037(6) 0.0451(14) Uani 1 d D .
C7 C 0.6483(9) 0.1675(9) 0.2897(9) 0.047(2) Uani 1 d . .
C8 C 0.6543(19) 0.1400(17) 0.1730(14) 0.111(6) Uani 1 d . .
H8A H 0.7467(19) 0.1281(17) 0.1281(14) 0.166 Uiso 1 calc R .
H8B H 0.5956(19) 0.2136(17) 0.1233(14) 0.166 Uiso 1 calc R .
H8C H 0.6244(19) 0.0604(17) 0.1922(14) 0.166 Uiso 1 calc R .
C9 C 0.5036(12) 0.1857(13) 0.3582(14) 0.081(4) Uani 1 d . .
H9A H 0.4982(12) 0.2036(13) 0.4340(14) 0.121 Uiso 1 calc R .
H9B H 0.4742(12) 0.1060(13) 0.3767(14) 0.121 Uiso 1 calc R .
H9C H 0.4454(12) 0.2592(13) 0.3079(14) 0.121 Uiso 1 calc R .
C10 C 0.7355(13) 0.0513(11) 0.3724(16) 0.094(5) Uani 1 d . .
H10A H 0.7301(13) 0.0713(11) 0.4471(16) 0.141 Uiso 1 calc R .
H10B H 0.8289(13) 0.0358(11) 0.3300(16) 0.141 Uiso 1 calc R .
H10C H 0.7029(13) -0.0269(11) 0.3925(16) 0.141 Uiso 1 calc R .
C11 C 0.5773(9) 0.6536(9) 0.2512(9) 0.048(2) Uani 1 d . .
C12 C 0.4386(11) 0.6413(10) 0.3321(11) 0.065(3) Uani 1 d . .
H12A H 0.4511(11) 0.5851(10) 0.4140(11) 0.098 Uiso 1 calc R .
H12B H 0.3938(11) 0.6029(10) 0.2972(11) 0.098 Uiso 1 calc R .
H12C H 0.3832(11) 0.7281(10) 0.3362(11) 0.098 Uiso 1 calc R .
C13 C 0.5565(15) 0.7408(12) 0.1246(13) 0.100(6) Uani 1 d . .
H13A H 0.5129(15) 0.7015(12) 0.0896(13) 0.150 Uiso 1 calc R .
H13B H 0.6436(15) 0.7503(12) 0.0733(13) 0.150 Uiso 1 calc R .
H13C H 0.4996(15) 0.8269(12) 0.1293(13) 0.150 Uiso 1 calc R .
C14 C 0.6456(13) 0.7127(15) 0.3086(19) 0.111(7) Uani 1 d . .
H14A H 0.6581(13) 0.6551(15) 0.3901(19) 0.166 Uiso 1 calc R .
H14B H 0.5892(13) 0.7986(15) 0.3142(19) 0.166 Uiso 1 calc R .
H14C H 0.7331(13) 0.7221(15) 0.2582(19) 0.166 Uiso 1 calc R .
C15 C 1.1515(11) 0.5987(11) 0.0783(10) 0.057(3) Uani 1 d . .
H15A H 1.1789(11) 0.6699(11) 0.0062(10) 0.068 Uiso 1 calc R .
C16 C 1.0644(15) 0.6609(11) 0.1786(11) 0.077(4) Uani 1 d . .
H16A H 0.9848(15) 0.7248(11) 0.1494(11) 0.116 Uiso 1 calc R .
H16B H 1.1164(15) 0.7047(11) 0.1999(11) 0.116 Uiso 1 calc R .
H16C H 1.0365(15) 0.5927(11) 0.2505(11) 0.116 Uiso 1 calc R .
C17 C 1.2787(11) 0.4971(15) 0.1150(13) 0.080(4) Uani 1 d . .
H17A H 1.3293(11) 0.4616(15) 0.0474(13) 0.119 Uiso 1 calc R .
H17B H 1.2542(11) 0.4264(15) 0.1858(13) 0.119 Uiso 1 calc R .
H17C H 1.3341(11) 0.5383(15) 0.1353(13) 0.119 Uiso 1 calc R .
C18 C 0.9904(11) 0.3431(11) 0.4262(8) 0.056(2) Uani 1 d . .
H18A H 0.9290(11) 0.4269(11) 0.4387(8) 0.067 Uiso 1 calc R .
C19 C 0.9241(15) 0.2332(17) 0.5017(11) 0.096(5) Uani 1 d . .
H19A H 0.8404(15) 0.2475(17) 0.4745(11) 0.144 Uiso 1 calc R .
H19B H 0.9042(15) 0.2308(17) 0.5873(11) 0.144 Uiso 1 calc R .
H19C H 0.9845(15) 0.1500(17) 0.4923(11) 0.144 Uiso 1 calc R .
C20 C 1.1189(12) 0.3200(13) 0.4688(10) 0.070(3) Uani 1 d . .
H20A H 1.1626(12) 0.3909(13) 0.4202(10) 0.105 Uiso 1 calc R .
H20B H 1.1790(12) 0.2366(13) 0.4595(10) 0.105 Uiso 1 calc R .
H20C H 1.0986(12) 0.3174(13) 0.5545(10) 0.105 Uiso 1 calc R .
C21 C 1.1437(14) 0.0940(12) 0.1735(13) 0.040(3) Uani 0.60 d PD 1
H21A H 1.0699(14) 0.0708(12) 0.2428(13) 0.048 Uiso 0.60 calc PR 1
C22 C 1.1753(30) 0.0163(14) 0.0814(23) 0.074(7) Uani 0.60 d PD 1
H22A H 1.0932(30) 0.0287(14) 0.0526(23) 0.111 Uiso 0.60 calc PR 1
H22B H 1.2097(30) -0.0768(14) 0.1208(23) 0.111 Uiso 0.60 calc PR 1
H22C H 1.2429(30) 0.0475(14) 0.0124(23) 0.111 Uiso 0.60 calc PR 1
C23 C 1.2769(18) 0.0703(15) 0.2153(18) 0.054(4) Uani 0.60 d PD 1
H23A H 1.2612(18) 0.1182(15) 0.2741(18) 0.081 Uiso 0.60 calc PR 1
H23B H 1.3435(18) 0.1010(15) 0.1449(18) 0.081 Uiso 0.60 calc PR 1
H23C H 1.3104(18) -0.0233(15) 0.2534(18) 0.081 Uiso 0.60 calc PR 1
C21' C 1.1975(27) 0.0999(21) 0.1236(25) 0.059(7) Uiso 0.40 d PD 2
H21B H 1.2835(27) 0.0985(21) 0.0636(25) 0.070 Uiso 0.40 calc PR 2
C22' C 1.1189(50) 0.0145(30) 0.1093(49) 0.123(26) Uiso 0.40 d PD 2
H22D H 1.1011(50) 0.0459(30) 0.0263(49) 0.184 Uiso 0.40 calc PR 2
H22E H 1.0337(50) 0.0196(30) 0.1669(49) 0.184 Uiso 0.40 calc PR 2
H22F H 1.1720(50) -0.0763(30) 0.1256(49) 0.184 Uiso 0.40 calc PR 2
C23' C 1.2242(37) 0.0499(30) 0.2527(27) 0.084(13) Uiso 0.40 d PD 2
H23D H 1.2742(37) 0.1036(30) 0.2627(27) 0.125 Uiso 0.40 calc PR 2
H23E H 1.2770(37) -0.0411(30) 0.2687(27) 0.125 Uiso 0.40 calc PR 2
H23F H 1.1387(37) 0.0549(30) 0.3099(27) 0.125 Uiso 0.40 calc PR 2

loop_
_atom_type_symbol
_atom_type_description
_atom_type_scat_dispersion_real
_atom_type_scat_dispersion_imag
_atom_type_scat_source
C C 0.0033 0.0016 'International Tables Vol C Tables 4.2.6.8 and 6.1.1.4'
H H 0.0000 0.0000 'International Tables Vol C Tables 4.2.6.8 and 6.1.1.4'
O O 0.0106 0.0060 'International Tables Vol C Tables 4.2.6.8 and 6.1.1.4'
Hf Hf -0.5830 6.1852 'International Tables Vol C Tables 4.2.6.8 and 6.1.1.4'

loop_
_geom_angle_atom_site_label_1
_geom_angle_atom_site_label_2
_geom_angle_atom_site_label_3
_geom_angle
_geom_angle_site_symmetry_1
_geom_angle_site_symmetry_3
_geom_angle_publ_flag
O5 Hf O6 97.7(3) . . ?
O5 Hf O4 99.2(2) . . ?
O6 Hf O4 103.2(2) . . ?
O5 Hf O1 95.7(2) . . ?
O6 Hf O1 88.4(2) . . ?
O4 Hf O1 159.7(2) . . ?
O5 Hf O3 88.0(2) . . ?
O6 Hf O3 164.9(2) . . ?
O4 Hf O3 89.6(2) . . ?
O1 Hf O3 77.1(2) . . ?
O5 Hf O4 167.9(2) . 2_765 ?
O6 Hf O4 92.5(2) . 2_765 ?
O4 Hf O4 72.0(2) . 2_765 ?
O1 Hf O4 91.1(2) . 2_765 ?
O3 Hf O4 83.7(2) . 2_765 ?
O5 Hf Hf 135.5(2) . 2_765 ?
O6 Hf Hf 99.6(2) . 2_765 ?
O4 Hf Hf 36.86(14) . 2_765 ?
O1 Hf Hf 125.4(2) . 2_765 ?
O3 Hf Hf 85.8(2) . 2_765 ?
O4 Hf Hf 35.12(13) 2_765 2_765 ?
C1 O1 Hf 137.2(5) . . ?
O1 C1 C2 122.9(7) . . ?
O1 C1 C7 115.1(7) . . ?
C2 C1 C7 122.0(8) . . ?
C1 C2 C3 123.4(8) . . ?
O3 C3 C2 123.8(7) . . ?
O3 C3 C11 114.1(7) . . ?
C2 C3 C11 122.1(8) . . ?
C3 O3 Hf 135.0(5) . . ?
C15 O4 Hf 130.9(5) . . ?
C15 O4 Hf 120.9(5) . 2_765 ?
Hf O4 Hf 108.0(2) . 2_765 ?
C18 O5 Hf 158.7(6) . . ?
C21' O6 Hf 158.7(12) . . ?
C21 O6 Hf 131.7(7) . . ?
C8 C7 C9 108.6(11) . . ?
C8 C7 C10 110.9(12) . . ?
C9 C7 C10 107.5(10) . . ?
C8 C7 C1 108.2(8) . . ?
C9 C7 C1 113.9(8) . . ?
C10 C7 C1 107.8(8) . . ?
C13 C11 C14 110.7(12) . . ?
C13 C11 C12 108.9(9) . . ?
C14 C11 C12 108.3(10) . . ?
C13 C11 C3 106.9(8) . . ?
C14 C11 C3 108.6(8) . . ?
C12 C11 C3 113.4(8) . . ?
O4 C15 C17 109.1(9) . . ?
O4 C15 C16 110.0(9) . . ?
C17 C15 C16 113.6(10) . . ?
O5 C18 C20 110.8(9) . . ?
O5 C18 C19 111.1(10) . . ?
C20 C18 C19 109.0(10) . . ?
O6 C21 C22 105.3(11) . . ?
O6 C21 C23 105.8(10) . . ?
C22 C21 C23 106.9(14) . . ?
O6 C21' C23' 109.3(19) . . ?
O6 C21' C22' 106.4(19) . . ?
C23' C21' C22' 108.8(23) . . ?

loop_
_geom_bond_atom_site_label_1
_geom_bond_atom_site_label_2
_geom_bond_distance
_geom_bond_site_symmetry_2
_geom_bond_publ_flag
Hf O5 1.927(6) . ?
Hf O6 1.953(6) . ?
Hf O4 2.102(5) . ?
Hf O1 2.121(5) . ?
Hf O3 2.169(5) . ?
Hf O4 2.192(5) 2_765 ?
Hf Hf 3.4746(8) 2_765 ?
O1 C1 1.281(10) . ?
C1 C2 1.384(12) . ?
C1 C7 1.532(11) . ?
C2 C3 1.397(12) . ?
C3 O3 1.270(10) . ?
C3 C11 1.538(11) . ?
O4 C15 1.446(10) . ?
O4 Hf 2.192(5) 2_765 ?
O5 C18 1.396(10) . ?
O6 C21' 1.42(2) . ?
O6 C21 1.424(13) . ?
C7 C8 1.50(2) . ?
C7 C9 1.511(15) . ?
C7 C10 1.526(14) . ?
C11 C13 1.50(2) . ?
C11 C14 1.52(2) . ?
C11 C12 1.536(14) . ?
C15 C17 1.51(2) . ?
C15 C16 1.52(2) . ?
C18 C20 1.493(14) . ?
C18 C19 1.49(2) . ?
C21 C22 1.53(2) . ?
C21 C23 1.53(2) . ?
C21' C23' 1.50(2) . ?
C21' C22' 1.52(2) . ?
